data_7056490
loop_
_publ_author_name
'Li, Hongdao'
'Sun, Juan'
'Yang, Meng'
'Sun, Zan'
'Xie, Jing'
'Ma, Yue'
'Li, Licun'

_publ_section_title
;
 Functionalized nitronyl nitroxide biradical bridged one-dimensional
 lanthanide chains: slow magnetic relaxation in the Tb and Dy analogues
;
_journal_name_full 'New J. Chem.'
_journal_paper_doi 10.1039/C7NJ02006F
_journal_year 2017
_chemical_formula_moiety 'C39 H44 Cl2 F9 N6 O10 Tb'
_chemical_formula_sum 'C39 H44 Cl2 F9 N6 O10 Tb'
_chemical_formula_weight 1157.63
_space_group_crystal_system monoclinic
_space_group_IT_number 14
_space_group_name_Hall '-P 2ybc'
_space_group_name_H-M_alt 'P 1 21/c 1'
_symmetry_space_group_name_Hall '-P 2ybc'
_symmetry_space_group_name_H-M 'P 1 21/c 1'
_atom_sites_solution_hydrogens geom
_audit_creation_method SHELXL-2014/7
_audit_update_record
;
2017-07-21 deposited with the CCDC.
2017-08-02 downloaded from the CCDC.
;
_cell_angle_alpha 90
_cell_angle_beta 92.349(2)
_cell_angle_gamma 90
_cell_formula_units_Z 4
_cell_length_a 11.3578(3)
_cell_length_b 21.8234(4)
_cell_length_c 19.0928(3)
_cell_measurement_reflns_used 13460
_cell_measurement_temperature 113(2)
_cell_measurement_theta_max 78.0
_cell_measurement_theta_min 3.07
_cell_volume 4728.48(17)
_computing_cell_refinement crystalclear
_computing_data_collection crystalclear
_computing_data_reduction crystalclear
_computing_molecular_graphics 'Bruker SHELXTL'
_computing_publication_material 'Bruker SHELXTL'
_computing_structure_refinement 'SHELXL-2014/7 (Sheldrick, 2014)'
_computing_structure_solution 'SHELXL-2014/7 (Sheldrick, 2014)'
_diffrn_ambient_temperature 113(2)
_diffrn_measured_fraction_theta_full 0.999
_diffrn_measured_fraction_theta_max 0.977
_diffrn_measurement_device_type 'CCD area detector'
_diffrn_radiation_type CuK\a
_diffrn_radiation_wavelength 1.54178
_diffrn_reflns_av_R_equivalents 0.0727
_diffrn_reflns_av_unetI/netI 0.0626
_diffrn_reflns_Laue_measured_fraction_full 0.999
_diffrn_reflns_Laue_measured_fraction_max 0.977
_diffrn_reflns_limit_h_max 11
_diffrn_reflns_limit_h_min -14
_diffrn_reflns_limit_k_max 26
_diffrn_reflns_limit_k_min -27
_diffrn_reflns_limit_l_max 23
_diffrn_reflns_limit_l_min -17
_diffrn_reflns_number 40346
_diffrn_reflns_point_group_measured_fraction_full 0.999
_diffrn_reflns_point_group_measured_fraction_max 0.977
_diffrn_reflns_theta_full 67.679
_diffrn_reflns_theta_max 79.116
_diffrn_reflns_theta_min 3.077
_exptl_absorpt_coefficient_mu 9.244
_exptl_absorpt_correction_T_max 0.236
_exptl_absorpt_correction_T_min 0.228
_exptl_absorpt_correction_type multi-scan
_exptl_absorpt_process_details CrystalClear
_exptl_crystal_colour blue
_exptl_crystal_density_diffrn 1.626
_exptl_crystal_description Prism
_exptl_crystal_F_000 2320
_exptl_crystal_size_max 0.20
_exptl_crystal_size_mid 0.19
_exptl_crystal_size_min 0.16
_refine_diff_density_max 1.070
_refine_diff_density_min -1.080
_refine_diff_density_rms 0.114
_refine_ls_extinction_method none
_refine_ls_goodness_of_fit_ref 1.001
_refine_ls_hydrogen_treatment constr
_refine_ls_matrix_type full
_refine_ls_number_parameters 637
_refine_ls_number_reflns 10007
_refine_ls_number_restraints 95
_refine_ls_restrained_S_all 1.013
_refine_ls_R_factor_all 0.0881
_refine_ls_R_factor_gt 0.0679
_refine_ls_shift/su_max 0.006
_refine_ls_shift/su_mean 0.001
_refine_ls_structure_factor_coef Fsqd
_refine_ls_weighting_details 'w=1/[\s^2^(Fo^2^)+(0.1000P)^2^+10.0000P] where P=(Fo^2^+2Fc^2^)/3'
_refine_ls_weighting_scheme calc
_refine_ls_wR_factor_gt 0.1786
_refine_ls_wR_factor_ref 0.1946
_reflns_Friedel_coverage 0.000
_reflns_number_gt 7206
_reflns_number_total 10007
_reflns_threshold_expression 'I > 2\s(I)'
_cod_data_source_file c7nj02006f2.cif
_cod_data_source_block complex2
_cod_depositor_comments
;
The following automatic conversions were performed:

'_exptl_absorpt_correction_type' value 'Multi-scan' changed to
'multi-scan' according to
/home/data/users/saulius/crontab/automatic-downloads/rss-feeds/RSC/lib/dictionaries/cif_core.dic
dictionary named 'cif_core.dic' version 2.4.2 from 2011-04-26.

Automatic conversion script
Id: cif_fix_values 4973 2017-02-22 13:04:09Z antanas 
;
_cod_database_code 7056490
_shelx_shelxl_version_number 2014/7
_shelx_space_group_comment
;
The symmetry employed for this shelxl refinement is uniquely defined
by the following loop, which should always be used as a source of
symmetry information in preference to the above space-group names.
They are only intended as comments.
;

loop_
_space_group_symop_operation_xyz
'x, y, z'
'-x, y+1/2, -z+1/2'
'-x, -y, -z'
'x, -y-1/2, z-1/2'

loop_
_atom_site_label
_atom_site_type_symbol
_atom_site_fract_x
_atom_site_fract_y
_atom_site_fract_z
_atom_site_U_iso_or_equiv
_atom_site_adp_type
_atom_site_occupancy
_atom_site_site_symmetry_order
_atom_site_calc_flag
_atom_site_refinement_flags_posn
_atom_site_refinement_flags_adp
_atom_site_refinement_flags_occupancy
_atom_site_disorder_assembly
_atom_site_disorder_group
Tb1 Tb 0.78657(3) 0.28272(2) 0.09573(2) 0.05178(14) Uani 1 1 d . . . . .
O3 O 0.5943(4) 0.28189(19) 0.0451(2) 0.0637(11) Uani 1 1 d . . . . .
O4 O 0.7222(4) 0.38412(19) 0.0787(2) 0.0642(11) Uani 1 1 d . . . . .
O7 O 0.9626(4) 0.22783(17) 0.1302(2) 0.0587(10) Uani 1 1 d . . . . .
N2 N 0.8158(5) 0.3190(2) -0.1416(2) 0.0558(12) Uani 1 1 d . . . . .
O6 O 0.7557(4) 0.17990(18) 0.0627(2) 0.0625(11) Uani 1 1 d . . . . .
N1 N 0.8099(5) 0.2814(2) -0.0347(2) 0.0584(13) Uani 1 1 d . . . . .
N5 N 1.0130(5) 0.1773(2) 0.1125(2) 0.0558(12) Uani 1 1 d . . . . .
O5 O 0.6708(4) 0.2384(2) 0.1814(2) 0.0601(10) Uani 1 1 d . . . . .
O2 O 0.9493(4) 0.34569(19) 0.0714(2) 0.0599(10) Uani 1 1 d . . . . .
C23 C 0.9122(6) 0.1092(3) 0.1955(3) 0.0539(14) Uani 1 1 d . . . . .
O1 O 0.8463(4) 0.32788(19) 0.2025(2) 0.0605(11) Uani 1 1 d . . . . .
C19 C 0.8266(6) 0.3626(3) -0.1972(3) 0.0541(14) Uani 1 1 d . . . . .
C17 C 0.7818(7) 0.2358(3) -0.0828(3) 0.0644(17) Uani 1 1 d . . . . .
H17 H 0.7620 0.1957 -0.0716 0.077 Uiso 1 1 calc R U . . .
C16 C 0.8297(6) 0.3305(3) -0.0726(3) 0.0576(15) Uani 1 1 d . . . . .
H16 H 0.8507 0.3685 -0.0539 0.069 Uiso 1 1 calc R U . . .
C32 C 0.9938(6) 0.1219(3) 0.1394(3) 0.0562(14) Uani 1 1 d . . . . .
C18 C 0.7873(7) 0.2582(3) -0.1488(3) 0.0659(18) Uani 1 1 d . . . . .
H18 H 0.7745 0.2367 -0.1905 0.079 Uiso 1 1 calc R U . . .
O8 O 1.0692(6) 0.0242(2) 0.1222(3) 0.0925(17) Uani 1 1 d . . . . .
C22 C 0.8531(6) 0.0533(3) 0.1966(3) 0.0546(14) Uani 1 1 d . . . . .
H22 H 0.8634 0.0246 0.1614 0.066 Uiso 1 1 calc R U . . .
C4 C 1.0030(7) 0.3864(3) 0.1075(3) 0.0653(17) Uani 1 1 d . . . . .
N6 N 1.0649(6) 0.0812(2) 0.1090(3) 0.0639(14) Uani 1 1 d . . . . .
C24 C 0.8976(6) 0.3478(3) -0.2522(3) 0.0550(14) Uani 1 1 d . . . . .
H24 H 0.9347 0.3099 -0.2538 0.066 Uiso 1 1 calc R U . . .
C36 C 1.0953(8) 0.2191(3) 0.0046(4) 0.075(2) Uani 1 1 d . . . . .
H36A H 1.0235 0.2068 -0.0196 0.113 Uiso 1 1 calc R U . . .
H36B H 1.1595 0.2156 -0.0263 0.113 Uiso 1 1 calc R U . . .
H36C H 1.0885 0.2609 0.0197 0.113 Uiso 1 1 calc R U . . .
C21 C 0.7782(6) 0.0407(3) 0.2509(3) 0.0567(15) Uani 1 1 d . . . . .
C20 C 0.7666(6) 0.4167(3) -0.1950(3) 0.0568(14) Uani 1 1 d . . . . .
H20 H 0.7185 0.4252 -0.1580 0.068 Uiso 1 1 calc R U . . .
C12 C 0.6046(7) 0.1922(3) 0.1838(4) 0.0678(17) Uani 1 1 d . . . . .
C9 C 0.5417(7) 0.3186(3) 0.0036(3) 0.0661(17) Uani 1 1 d . . . . .
C35 C 1.2200(7) 0.2035(4) 0.1137(4) 0.0739(19) Uani 1 1 d . U . . .
H35A H 1.2045 0.2453 0.1257 0.111 Uiso 1 1 calc R U . . .
H35B H 1.2917 0.2012 0.0889 0.111 Uiso 1 1 calc R U . . .
H35C H 1.2279 0.1794 0.1558 0.111 Uiso 1 1 calc R U . . .
C14 C 0.6778(7) 0.1417(3) 0.0789(4) 0.0701(19) Uani 1 1 d . . . . .
C7 C 0.6542(7) 0.4109(3) 0.0345(4) 0.0680(18) Uani 1 1 d . . . . .
C13 C 0.6012(7) 0.1443(3) 0.1344(4) 0.0711(19) Uani 1 1 d . . . . .
H13 H 0.5461 0.1131 0.1388 0.085 Uiso 1 1 calc R U . . .
F8 F 0.7731(6) 0.0595(3) 0.0280(4) 0.149(3) Uani 1 1 d D U . . .
C5 C 1.0886(9) 0.4223(4) 0.0646(4) 0.084(2) Uani 1 1 d . . . . .
C2 C 0.9152(8) 0.3703(3) 0.2213(4) 0.074(2) Uani 1 1 d . . . . .
C34 C 1.1179(6) 0.1786(3) 0.0673(3) 0.0618(15) Uani 1 1 d . . . . .
C3 C 0.9917(8) 0.4013(4) 0.1767(4) 0.079(2) Uani 1 1 d . . . . .
H3 H 1.0367 0.4335 0.1953 0.095 Uiso 1 1 calc R U . . .
N4 N 0.7251(7) -0.0624(3) 0.2067(3) 0.094(2) Uani 1 1 d D U . . .
C11 C 0.5215(8) 0.1877(4) 0.2439(5) 0.088(2) Uani 1 1 d . . . . .
H11A H 0.5611 0.2016 0.2864 0.132 Uiso 1 1 calc R U . . .
H11B H 0.4974 0.1459 0.2494 0.132 Uiso 1 1 calc R U . . .
H11C H 0.4534 0.2128 0.2339 0.132 Uiso 1 1 calc R U . . .
C8 C 0.5677(7) 0.3799(3) -0.0072(4) 0.0696(18) Uani 1 1 d . . . . .
H8 H 0.5270 0.4012 -0.0428 0.084 Uiso 1 1 calc R U . . .
C25 C 0.7090(7) -0.0162(3) 0.2473(3) 0.0668(18) Uani 1 1 d . . . . .
C6 C 0.6649(9) 0.4797(3) 0.0297(5) 0.096(3) Uani 1 1 d . . . . .
H6A H 0.6250 0.4983 0.0677 0.144 Uiso 1 1 calc R U . . .
H6B H 0.6299 0.4935 -0.0141 0.144 Uiso 1 1 calc R U . . .
H6C H 0.7466 0.4910 0.0326 0.144 Uiso 1 1 calc R U . . .
C15 C 0.6692(6) 0.0890(3) 0.0361(3) 0.0995(19) Uani 1 1 d D U . . .
C27 C 0.6389(10) -0.1123(4) 0.2115(5) 0.105(3) Uani 1 1 d D U . . .
C33 C 1.1308(7) 0.1093(3) 0.0501(3) 0.0653(17) Uani 1 1 d . . . . .
N3 N 0.6124(9) -0.0269(4) 0.2836(4) 0.120(3) Uani 1 1 d . U . . .
F1 F 1.0419(7) 0.4397(3) 0.0044(3) 0.139(3) Uani 1 1 d . . . . .
F2 F 1.1325(7) 0.4716(3) 0.0966(3) 0.158(3) Uani 1 1 d . . . . .
C38 C 1.0669(9) 0.0887(4) -0.0161(4) 0.088(2) Uani 1 1 d . . . . .
H38A H 1.0619 0.0448 -0.0166 0.133 Uiso 1 1 calc R U . . .
H38B H 1.1090 0.1023 -0.0558 0.133 Uiso 1 1 calc R U . . .
H38C H 0.9889 0.1058 -0.0183 0.133 Uiso 1 1 calc R U . . .
C1 C 0.9104(11) 0.3895(5) 0.2975(4) 0.115(4) Uani 1 1 d . . . . .
H1A H 0.8297 0.3920 0.3103 0.173 Uiso 1 1 calc R U . . .
H1B H 0.9470 0.4289 0.3036 0.173 Uiso 1 1 calc R U . . .
H1C H 0.9513 0.3599 0.3266 0.173 Uiso 1 1 calc R U . . .
O10 O 0.8090(10) -0.0713(5) 0.1700(7) 0.229(7) Uani 1 1 d D U . . .
F3 F 1.1780(7) 0.3879(4) 0.0482(4) 0.148(3) Uani 1 1 d . . . . .
C37 C 1.2549(8) 0.0852(4) 0.0526(6) 0.098(3) Uani 1 1 d . . . . .
H37A H 1.2896 0.0908 0.0988 0.147 Uiso 1 1 calc R U . . .
H37B H 1.3002 0.1071 0.0194 0.147 Uiso 1 1 calc R U . . .
H37C H 1.2541 0.0424 0.0411 0.147 Uiso 1 1 calc R U . . .
O9 O 0.5434(18) 0.0195(10) 0.3143(11) 0.124(5) Uani 0.63(4) 1 d . U P A 1
C26B C 0.5676(13) -0.0935(7) 0.2764(6) 0.078(3) Uani 0.5 1 d D U P A 1
C31 C 0.4469(14) -0.0985(8) 0.2926(9) 0.175(6) Uani 1 1 d D U . . .
H31A H 0.4220 -0.1403 0.2875 0.263 Uiso 0.5 1 calc R U P A 1
H31B H 0.4002 -0.0730 0.2613 0.263 Uiso 0.5 1 calc R U P A 1
H31C H 0.4371 -0.0854 0.3400 0.263 Uiso 0.5 1 calc R U P A 1
H31D H 0.3815 -0.1189 0.2693 0.263 Uiso 0.5 1 calc R U P A 2
H31E H 0.4182 -0.0688 0.3249 0.263 Uiso 0.5 1 calc R U P A 2
H31F H 0.4949 -0.1280 0.3178 0.263 Uiso 0.5 1 calc R U P A 2
C29 C 0.5841(15) -0.1246(8) 0.1432(8) 0.176(6) Uani 1 1 d . U . . .
H29A H 0.5665 -0.0866 0.1197 0.265 Uiso 1 1 calc DR U . . .
H29B H 0.5125 -0.1472 0.1486 0.265 Uiso 1 1 calc R U . . .
H29C H 0.6369 -0.1482 0.1159 0.265 Uiso 1 1 calc DR U . . .
F9 F 0.5977(9) 0.0419(3) 0.0535(4) 0.185(4) Uani 1 1 d D U . . .
C28 C 0.7126(18) -0.1714(9) 0.2163(11) 0.210(7) Uani 1 1 d . U . . .
H28A H 0.7716 -0.1703 0.1817 0.316 Uiso 1 1 calc DR U . . .
H28B H 0.6622 -0.2061 0.2080 0.316 Uiso 1 1 calc R U . . .
H28C H 0.7500 -0.1745 0.2622 0.316 Uiso 1 1 calc DR U . . .
F7 F 0.6439(11) 0.1001(3) -0.0329(3) 0.200(5) Uani 1 1 d D U . . .
C30A C 0.608(2) -0.1347(8) 0.3348(9) 0.102(5) Uani 0.5 1 d D U P A 1
H30A H 0.5929 -0.1765 0.3217 0.153 Uiso 0.5 1 calc R U P A 1
H30B H 0.5656 -0.1251 0.3759 0.153 Uiso 0.5 1 calc R U P A 1
H30C H 0.6907 -0.1290 0.3444 0.153 Uiso 0.5 1 calc DR U P A 1
O9A O 0.593(3) -0.0046(11) 0.3422(13) 0.088(8) Uani 0.37(4) 1 d . U P A 2
C10 C 0.4443(7) 0.2930(4) -0.0365(4) 0.088(2) Uani 1 1 d D . . . .
F5 F 0.3397(7) 0.3032(5) -0.0069(5) 0.184(4) Uani 1 1 d D . . . .
F4 F 0.459(4) 0.287(2) -0.1074(8) 0.107(12) Uani 0.24(4) 1 d D U P B 1
F6B F 0.483(2) 0.2469(11) -0.0793(13) 0.110(9) Uani 0.30(3) 1 d D U P B 2
F4A F 0.4099(16) 0.3237(12) -0.0962(7) 0.162(10) Uani 0.76(4) 1 d D . P B 2
F6A F 0.4248(12) 0.2311(4) -0.0294(8) 0.138(7) Uani 0.70(3) 1 d D . P B 1
C30B C 0.440(2) -0.0435(11) 0.1907(10) 0.153(11) Uani 0.5 1 d D . P A 2
H30D H 0.4862 -0.0158 0.1640 0.230 Uiso 0.5 1 calc DR U P A 2
H30E H 0.3764 -0.0215 0.2108 0.230 Uiso 0.5 1 calc R U P A 2
H30F H 0.4086 -0.0752 0.1605 0.230 Uiso 0.5 1 calc DR U P A 2
C26A C 0.512(2) -0.0700(11) 0.2448(11) 0.117(7) Uani 0.5 1 d D U P A 2

loop_
_atom_site_aniso_label
_atom_site_aniso_U_11
_atom_site_aniso_U_22
_atom_site_aniso_U_33
_atom_site_aniso_U_23
_atom_site_aniso_U_13
_atom_site_aniso_U_12
Tb1 0.0801(3) 0.03817(19) 0.03717(18) 0.00061(12) 0.00363(14) 0.00024(16)
O3 0.077(3) 0.056(3) 0.058(2) 0.0030(19) 0.001(2) 0.000(2)
O4 0.083(3) 0.043(2) 0.066(3) 0.0025(18) -0.005(2) 0.005(2)
O7 0.082(3) 0.040(2) 0.055(2) 0.0042(16) 0.009(2) 0.0107(19)
N2 0.088(4) 0.045(3) 0.035(2) 0.0014(18) 0.006(2) 0.001(2)
O6 0.097(3) 0.036(2) 0.054(2) 0.0008(16) 0.006(2) -0.005(2)
N1 0.089(4) 0.046(3) 0.040(2) -0.0008(18) 0.003(2) 0.002(2)
N5 0.085(4) 0.039(2) 0.044(2) -0.0027(18) 0.007(2) 0.000(2)
O5 0.083(3) 0.051(2) 0.046(2) 0.0061(17) 0.005(2) -0.006(2)
O2 0.084(3) 0.045(2) 0.051(2) 0.0009(17) 0.006(2) -0.008(2)
C23 0.072(4) 0.045(3) 0.045(3) 0.001(2) 0.008(3) -0.001(3)
O1 0.091(3) 0.048(2) 0.043(2) -0.0011(16) 0.0037(19) -0.007(2)
C19 0.083(4) 0.043(3) 0.037(3) -0.001(2) 0.004(2) -0.004(3)
C17 0.107(6) 0.046(3) 0.041(3) -0.003(2) 0.005(3) -0.001(3)
C16 0.083(4) 0.049(3) 0.041(3) -0.003(2) 0.006(3) -0.003(3)
C32 0.083(4) 0.041(3) 0.044(3) 0.000(2) 0.009(3) 0.002(3)
C18 0.112(6) 0.044(3) 0.041(3) -0.005(2) 0.001(3) 0.000(3)
O8 0.134(5) 0.053(3) 0.093(4) 0.002(3) 0.034(3) 0.008(3)
C22 0.082(4) 0.040(3) 0.042(3) -0.002(2) 0.005(3) -0.002(3)
C4 0.085(5) 0.054(4) 0.057(3) 0.003(3) 0.001(3) -0.009(3)
N6 0.096(4) 0.040(3) 0.056(3) -0.001(2) 0.015(3) 0.004(3)
C24 0.079(4) 0.042(3) 0.044(3) 0.000(2) 0.009(3) 0.006(3)
C36 0.099(6) 0.071(5) 0.057(4) 0.011(3) 0.018(4) 0.004(4)
C21 0.084(4) 0.044(3) 0.042(3) 0.001(2) 0.002(3) -0.007(3)
C20 0.079(4) 0.047(3) 0.044(3) -0.002(2) 0.004(3) 0.008(3)
C12 0.083(5) 0.061(4) 0.059(4) 0.015(3) -0.001(3) 0.006(4)
C9 0.080(5) 0.071(4) 0.047(3) -0.001(3) 0.006(3) 0.007(4)
C35 0.080(4) 0.071(4) 0.071(4) -0.008(3) 0.007(3) -0.011(3)
C14 0.101(6) 0.050(4) 0.058(4) 0.004(3) -0.009(4) -0.006(4)
C7 0.083(5) 0.054(4) 0.068(4) 0.011(3) 0.017(3) 0.011(3)
C13 0.092(5) 0.048(4) 0.074(4) 0.012(3) 0.001(4) -0.015(3)
F8 0.172(6) 0.110(5) 0.167(6) -0.074(4) 0.011(5) 0.011(4)
C5 0.102(7) 0.073(5) 0.078(5) -0.003(4) 0.005(4) -0.025(5)
C2 0.105(6) 0.066(4) 0.051(3) -0.005(3) 0.003(4) -0.009(4)
C34 0.078(4) 0.057(4) 0.051(3) 0.000(3) 0.010(3) 0.000(3)
C3 0.107(6) 0.071(5) 0.059(4) -0.014(3) -0.003(4) -0.037(4)
N4 0.154(7) 0.059(4) 0.069(4) -0.012(3) 0.016(4) -0.032(4)
C11 0.089(6) 0.075(5) 0.102(6) 0.024(4) 0.034(5) -0.001(4)
C8 0.084(5) 0.064(4) 0.060(4) 0.011(3) -0.003(3) 0.016(4)
C25 0.098(5) 0.058(4) 0.045(3) 0.000(3) 0.006(3) -0.021(4)
C6 0.108(7) 0.052(4) 0.127(7) 0.037(4) -0.011(5) -0.003(4)
C15 0.151(6) 0.057(4) 0.089(4) -0.001(4) -0.008(5) -0.006(3)
C27 0.153(9) 0.074(5) 0.088(5) 0.000(4) 0.008(5) -0.047(5)
C33 0.084(5) 0.052(4) 0.062(4) -0.010(3) 0.021(3) 0.003(3)
N3 0.165(8) 0.106(5) 0.095(5) -0.045(4) 0.064(5) -0.074(5)
F1 0.199(7) 0.123(5) 0.093(4) 0.035(3) -0.002(4) -0.062(5)
F2 0.209(7) 0.155(6) 0.114(4) -0.041(4) 0.052(4) -0.115(6)
C38 0.131(7) 0.076(5) 0.060(4) -0.016(4) 0.018(4) -0.022(5)
C1 0.187(11) 0.089(6) 0.067(5) -0.028(4) -0.016(6) -0.046(7)
O10 0.267(13) 0.142(8) 0.292(14) -0.095(9) 0.170(11) -0.071(9)
F3 0.126(5) 0.153(6) 0.171(7) -0.011(5) 0.060(5) -0.023(5)
C37 0.096(6) 0.072(5) 0.128(8) -0.009(5) 0.034(6) 0.014(5)
O9 0.123(8) 0.136(8) 0.115(9) -0.017(7) 0.030(7) -0.025(6)
C26B 0.097(7) 0.071(5) 0.066(6) -0.010(5) 0.002(6) -0.016(6)
C31 0.151(8) 0.176(9) 0.202(10) -0.003(8) 0.039(8) -0.041(8)
C29 0.181(9) 0.206(10) 0.141(8) -0.054(8) -0.002(7) -0.043(8)
F9 0.267(10) 0.103(5) 0.193(7) -0.068(5) 0.097(7) -0.081(5)
C28 0.215(11) 0.173(9) 0.244(11) 0.023(9) 0.025(9) 0.015(8)
F7 0.401(14) 0.095(4) 0.098(4) -0.019(3) -0.077(6) -0.022(6)
C30A 0.128(10) 0.085(8) 0.093(8) 0.008(7) 0.005(7) -0.011(7)
O9A 0.103(11) 0.081(10) 0.085(10) -0.015(7) 0.040(7) -0.020(7)
C10 0.089(6) 0.101(7) 0.071(5) -0.002(4) -0.003(4) 0.013(5)
F5 0.115(6) 0.245(10) 0.193(8) -0.067(7) 0.019(5) -0.053(6)
F4 0.113(15) 0.109(15) 0.098(13) -0.010(8) 0.000(8) -0.009(9)
F6B 0.118(12) 0.110(12) 0.102(12) -0.014(8) -0.013(8) -0.008(8)
F4A 0.146(11) 0.24(2) 0.101(7) 0.037(10) -0.033(7) -0.056(13)
F6A 0.156(11) 0.085(6) 0.167(13) -0.017(6) -0.059(10) -0.020(6)
C30B 0.14(2) 0.13(2) 0.19(3) -0.037(19) -0.06(2) -0.001(17)
C26A 0.137(11) 0.117(10) 0.097(9) -0.007(8) 0.017(8) -0.018(8)

loop_
_atom_type_symbol
_atom_type_description
_atom_type_scat_dispersion_real
_atom_type_scat_dispersion_imag
_atom_type_scat_source
C C 0.0180 0.0090 'International Tables Vol C Tables 4.2.6.8 and 6.1.1.4'
H H 0.0000 0.0000 'International Tables Vol C Tables 4.2.6.8 and 6.1.1.4'
Cl Cl 0.3639 0.7018 'International Tables Vol C Tables 4.2.6.8 and 6.1.1.4'
F F 0.0730 0.0530 'International Tables Vol C Tables 4.2.6.8 and 6.1.1.4'
N N 0.0310 0.0180 'International Tables Vol C Tables 4.2.6.8 and 6.1.1.4'
O O 0.0490 0.0320 'International Tables Vol C Tables 4.2.6.8 and 6.1.1.4'
Tb Tb -9.1470 9.1890 'International Tables Vol C Tables 4.2.6.8 and 6.1.1.4'

loop_
_geom_angle_atom_site_label_1
_geom_angle_atom_site_label_2
_geom_angle_atom_site_label_3
_geom_angle
_geom_angle_site_symmetry_1
_geom_angle_site_symmetry_3
O1 Tb1 O4 78.53(15) . .
O1 Tb1 O5 73.55(15) . .
O4 Tb1 O5 107.70(17) . .
O1 Tb1 O3 126.34(16) . .
O4 Tb1 O3 70.84(16) . .
O5 Tb1 O3 75.31(16) . .
O1 Tb1 O6 132.07(14) . .
O4 Tb1 O6 144.98(17) . .
O5 Tb1 O6 73.31(15) . .
O3 Tb1 O6 75.91(16) . .
O1 Tb1 O2 74.06(15) . .
O4 Tb1 O2 70.53(16) . .
O5 Tb1 O2 147.19(14) . .
O3 Tb1 O2 130.07(15) . .
O6 Tb1 O2 127.64(16) . .
O1 Tb1 O7 76.28(15) . .
O4 Tb1 O7 139.42(16) . .
O5 Tb1 O7 95.01(15) . .
O3 Tb1 O7 149.10(14) . .
O6 Tb1 O7 73.20(16) . .
O2 Tb1 O7 72.24(15) . .
O1 Tb1 N1 146.01(16) . .
O4 Tb1 N1 85.35(16) . .
O5 Tb1 N1 140.31(16) . .
O3 Tb1 N1 74.13(18) . .
O6 Tb1 N1 75.16(15) . .
O2 Tb1 N1 72.39(16) . .
O7 Tb1 N1 98.36(16) . .
C9 O3 Tb1 131.5(5) . .
C7 O4 Tb1 134.9(4) . .
N5 O7 Tb1 136.6(4) . .
C16 N2 C18 107.3(5) . .
C16 N2 C19 126.3(5) . .
C18 N2 C19 126.4(4) . .
C14 O6 Tb1 131.4(5) . .
C16 N1 C17 105.1(5) . .
C16 N1 Tb1 124.2(4) . .
C17 N1 Tb1 129.5(4) . .
O7 N5 C32 126.2(5) . .
O7 N5 C34 120.3(5) . .
C32 N5 C34 112.6(5) . .
C12 O5 Tb1 134.9(4) . .
C4 O2 Tb1 131.7(4) . .
C24 C23 C22 120.7(5) 4_566 .
C24 C23 C32 119.7(5) 4_566 .
C22 C23 C32 119.6(5) . .
C2 O1 Tb1 135.6(4) . .
C20 C19 C24 122.0(5) . .
C20 C19 N2 119.5(5) . .
C24 C19 N2 118.4(5) . .
C18 C17 N1 109.9(6) . .
C18 C17 H17 125.1 . .
N1 C17 H17 125.1 . .
N1 C16 N2 111.8(5) . .
N1 C16 H16 124.1 . .
N2 C16 H16 124.1 . .
N5 C32 N6 108.8(5) . .
N5 C32 C23 124.6(5) . .
N6 C32 C23 126.6(5) . .
C17 C18 N2 106.0(5) . .
C17 C18 H18 127.0 . .
N2 C18 H18 127.0 . .
C23 C22 C21 119.5(5) . .
C23 C22 H22 120.3 . .
C21 C22 H22 120.3 . .
O2 C4 C3 128.9(7) . .
O2 C4 C5 112.1(6) . .
C3 C4 C5 119.0(6) . .
O8 N6 C32 125.4(6) . .
O8 N6 C33 122.1(5) . .
C32 N6 C33 112.2(5) . .
C23 C24 C19 118.6(6) 4_565 .
C23 C24 H24 120.7 4_565 .
C19 C24 H24 120.7 . .
C34 C36 H36A 109.5 . .
C34 C36 H36B 109.5 . .
H36A C36 H36B 109.5 . .
C34 C36 H36C 109.5 . .
H36A C36 H36C 109.5 . .
H36B C36 H36C 109.5 . .
C22 C21 C20 119.8(5) . 4_566
C22 C21 C25 118.2(5) . .
C20 C21 C25 121.9(6) 4_566 .
C19 C20 C21 119.3(6) . 4_565
C19 C20 H20 120.4 . .
C21 C20 H20 120.4 4_565 .
O5 C12 C13 124.8(7) . .
O5 C12 C11 118.0(7) . .
C13 C12 C11 117.2(7) . .
O3 C9 C8 127.4(7) . .
O3 C9 C10 115.1(7) . .
C8 C9 C10 117.4(7) . .
C34 C35 H35A 109.5 . .
C34 C35 H35B 109.5 . .
H35A C35 H35B 109.5 . .
C34 C35 H35C 109.5 . .
H35A C35 H35C 109.5 . .
H35B C35 H35C 109.5 . .
O6 C14 C13 128.5(6) . .
O6 C14 C15 115.4(7) . .
C13 C14 C15 116.1(6) . .
O4 C7 C8 123.2(6) . .
O4 C7 C6 116.9(7) . .
C8 C7 C6 119.9(7) . .
C14 C13 C12 122.4(7) . .
C14 C13 H13 118.8 . .
C12 C13 H13 118.8 . .
F1 C5 F3 104.3(8) . .
F1 C5 F2 107.6(8) . .
F3 C5 F2 107.1(9) . .
F1 C5 C4 112.3(8) . .
F3 C5 C4 110.7(8) . .
F2 C5 C4 114.1(7) . .
O1 C2 C3 125.0(6) . .
O1 C2 C1 115.6(7) . .
C3 C2 C1 119.4(7) . .
N5 C34 C36 110.9(6) . .
N5 C34 C35 105.9(5) . .
C36 C34 C35 110.8(6) . .
N5 C34 C33 100.7(5) . .
C36 C34 C33 114.7(6) . .
C35 C34 C33 113.0(6) . .
C4 C3 C2 123.4(6) . .
C4 C3 H3 118.3 . .
C2 C3 H3 118.3 . .
O10 N4 C25 127.1(8) . .
O10 N4 C27 117.1(8) . .
C25 N4 C27 115.4(7) . .
C12 C11 H11A 109.5 . .
C12 C11 H11B 109.5 . .
H11A C11 H11B 109.5 . .
C12 C11 H11C 109.5 . .
H11A C11 H11C 109.5 . .
H11B C11 H11C 109.5 . .
C9 C8 C7 121.7(6) . .
C9 C8 H8 119.2 . .
C7 C8 H8 119.2 . .
N4 C25 N3 108.3(6) . .
N4 C25 C21 126.8(7) . .
N3 C25 C21 124.7(7) . .
C7 C6 H6A 109.5 . .
C7 C6 H6B 109.5 . .
H6A C6 H6B 109.5 . .
C7 C6 H6C 109.5 . .
H6A C6 H6C 109.5 . .
H6B C6 H6C 109.5 . .
F7 C15 F9 105.5(7) . .
F7 C15 F8 97.1(7) . .
F9 C15 F8 101.6(7) . .
F7 C15 C14 115.0(6) . .
F9 C15 C14 120.2(6) . .
F8 C15 C14 114.3(6) . .
C29 C27 N4 110.1(9) . .
C29 C27 C28 96.4(12) . .
N4 C27 C28 105.2(11) . .
C29 C27 C26B 123.1(11) . .
N4 C27 C26B 103.0(8) . .
C28 C27 C26B 118.1(11) . .
C29 C27 C26A 95.1(11) . .
N4 C27 C26A 100.6(10) . .
C28 C27 C26A 146.1(12) . .
C38 C33 C37 110.0(7) . .
C38 C33 N6 105.6(6) . .
C37 C33 N6 109.2(6) . .
C38 C33 C34 115.0(6) . .
C37 C33 C34 115.4(7) . .
N6 C33 C34 100.7(5) . .
O9A N3 C25 125.0(11) . .
C25 N3 O9 124.4(9) . .
C25 N3 C26B 113.0(7) . .
O9 N3 C26B 121.5(9) . .
O9A N3 C26A 119.0(14) . .
C25 N3 C26A 115.9(10) . .
C33 C38 H38A 109.5 . .
C33 C38 H38B 109.5 . .
H38A C38 H38B 109.5 . .
C33 C38 H38C 109.5 . .
H38A C38 H38C 109.5 . .
H38B C38 H38C 109.5 . .
C2 C1 H1A 109.5 . .
C2 C1 H1B 109.5 . .
H1A C1 H1B 109.5 . .
C2 C1 H1C 109.5 . .
H1A C1 H1C 109.5 . .
H1B C1 H1C 109.5 . .
C33 C37 H37A 109.5 . .
C33 C37 H37B 109.5 . .
H37A C37 H37B 109.5 . .
C33 C37 H37C 109.5 . .
H37A C37 H37C 109.5 . .
H37B C37 H37C 109.5 . .
C31 C26B C30A 93.4(13) . .
C31 C26B N3 111.6(11) . .
C30A C26B N3 114.3(13) . .
C31 C26B C27 133.5(13) . .
C30A C26B C27 106.4(12) . .
N3 C26B C27 97.9(8) . .
C26B C31 H31A 113.0 . .
C26B C31 H31B 109.3 . .
H31A C31 H31B 109.0 . .
C26B C31 H31C 106.1 . .
H31A C31 H31C 109.4 . .
H31B C31 H31C 109.9 . .
C26A C31 H31D 111.5 . .
C26A C31 H31E 111.3 . .
H31D C31 H31E 107.5 . .
C26A C31 H31F 111.3 . .
H31D C31 H31F 107.5 . .
H31E C31 H31F 107.5 . .
C27 C29 H29A 109.5 . .
C27 C29 H29B 109.5 . .
H29A C29 H29B 109.5 . .
C27 C29 H29C 109.5 . .
H29A C29 H29C 109.5 . .
H29B C29 H29C 109.5 . .
C27 C28 H28A 109.5 . .
C27 C28 H28B 109.5 . .
H28A C28 H28B 109.5 . .
C27 C28 H28C 109.5 . .
H28A C28 H28C 109.5 . .
H28B C28 H28C 109.5 . .
C26B C30A H30A 109.4 . .
C26B C30A H30B 109.5 . .
H30A C30A H30B 109.5 . .
C26B C30A H30C 109.5 . .
H30A C30A H30C 109.5 . .
H30B C30A H30C 109.5 . .
F5 C10 F4A 92.4(12) . .
F5 C10 F6A 88.5(9) . .
F5 C10 F4 125(2) . .
F6A C10 F4 91.7(19) . .
F5 C10 F6B 132.6(13) . .
F4A C10 F6B 87.2(18) . .
F5 C10 C9 112.5(7) . .
F4A C10 C9 116.3(8) . .
F6A C10 C9 117.0(7) . .
F4 C10 C9 116.3(17) . .
F6B C10 C9 109.8(11) . .
C26A C30B H30D 109.5 . .
C26A C30B H30E 109.5 . .
H30D C30B H30E 109.5 . .
C26A C30B H30F 109.5 . .
H30D C30B H30F 109.5 . .
H30E C30B H30F 109.5 . .
C31 C26A C30B 111.6(16) . .
C31 C26A N3 110.5(15) . .
C30B C26A N3 117.9(19) . .
C31 C26A C27 117.3(16) . .
C30B C26A C27 112.9(18) . .
N3 C26A C27 84.4(11) . .

loop_
_geom_bond_atom_site_label_1
_geom_bond_atom_site_label_2
_geom_bond_distance
_geom_bond_site_symmetry_2
Tb1 O1 2.339(4) .
Tb1 O4 2.349(4) .
Tb1 O5 2.349(4) .
Tb1 O3 2.352(5) .
Tb1 O6 2.353(4) .
Tb1 O2 2.364(4) .
Tb1 O7 2.400(4) .
Tb1 N1 2.515(5) .
O3 C9 1.259(8) .
O4 C7 1.263(8) .
O7 N5 1.293(6) .
N2 C16 1.343(7) .
N2 C18 1.372(8) .
N2 C19 1.433(7) .
O6 C14 1.263(9) .
N1 C16 1.319(7) .
N1 C17 1.382(8) .
N5 C32 1.335(7) .
N5 C34 1.500(8) .
O5 C12 1.260(9) .
O2 C4 1.265(8) .
C23 C24 1.385(8) 4_566
C23 C22 1.393(8) .
C23 C32 1.472(8) .
O1 C2 1.255(8) .
C19 C20 1.365(8) .
C19 C24 1.388(8) .
C17 C18 1.356(8) .
C17 H17 0.9300 .
C16 H16 0.9300 .
C32 N6 1.348(8) .
C18 H18 0.9300 .
O8 N6 1.269(7) .
C22 C21 1.394(8) .
C22 H22 0.9300 .
C4 C3 1.373(10) .
C4 C5 1.515(11) .
N6 C33 1.506(8) .
C24 C23 1.385(8) 4_565
C24 H24 0.9300 .
C36 C34 1.501(9) .
C36 H36A 0.9600 .
C36 H36B 0.9600 .
C36 H36C 0.9600 .
C21 C20 1.400(8) 4_566
C21 C25 1.472(9) .
C20 C21 1.400(8) 4_565
C20 H20 0.9300 .
C12 C13 1.408(10) .
C12 C11 1.518(10) .
C9 C8 1.389(10) .
C9 C10 1.433(11) .
C35 C34 1.530(10) .
C35 H35A 0.9600 .
C35 H35B 0.9600 .
C35 H35C 0.9600 .
C14 C13 1.400(11) .
C14 C15 1.412(9) .
C7 C8 1.411(11) .
C7 C6 1.509(10) .
C13 H13 0.9300 .
F8 C15 1.3590(10) .
C5 F1 1.303(10) .
C5 F3 1.311(11) .
C5 F2 1.323(9) .
C2 C3 1.413(11) .
C2 C1 1.517(10) .
C34 C33 1.557(9) .
C3 H3 0.9300 .
N4 O10 1.2198(10) .
N4 C25 1.290(9) .
N4 C27 1.470(11) .
C11 H11A 0.9600 .
C11 H11B 0.9600 .
C11 H11C 0.9600 .
C8 H8 0.9300 .
C25 N3 1.342(10) .
C6 H6A 0.9600 .
C6 H6B 0.9600 .
C6 H6C 0.9600 .
C15 F7 1.3587(10) .
C15 F9 1.3589(10) .
C27 C29 1.448(15) .
C27 C28 1.54(2) .
C27 C26B 1.5615(10) .
C27 C26A 1.85(3) .
C33 C38 1.501(10) .
C33 C37 1.503(11) .
N3 O9A 1.249(18) .
N3 O9 1.42(2) .
N3 C26B 1.545(17) .
N3 C26A 1.63(2) .
C38 H38A 0.9600 .
C38 H38B 0.9600 .
C38 H38C 0.9600 .
C1 H1A 0.9600 .
C1 H1B 0.9600 .
C1 H1C 0.9600 .
C37 H37A 0.9600 .
C37 H37B 0.9600 .
C37 H37C 0.9600 .
C26B C31 1.422(19) .
C26B C30A 1.489(10) .
C31 C26A 1.35(2) .
C31 H31A 0.9609 .
C31 H31B 0.9603 .
C31 H31C 0.9608 .
C31 H31D 0.9768 .
C31 H31E 0.9765 .
C31 H31F 0.9765 .
C29 H29A 0.9600 .
C29 H29B 0.9600 .
C29 H29C 0.9600 .
C28 H28A 0.9600 .
C28 H28B 0.9600 .
C28 H28C 0.9600 .
C30A H30A 0.9600 .
C30A H30B 0.9600 .
C30A H30C 0.9600 .
C10 F5 1.355(6) .
C10 F4A 1.365(9) .
C10 F6A 1.375(6) .
C10 F4 1.376(10) .
C10 F6B 1.380(10) .
C30B C26A 1.413(10) .
C30B H30D 0.9600 .
C30B H30E 0.9600 .
C30B H30F 0.9600 .

loop_
_geom_torsion_atom_site_label_1
_geom_torsion_atom_site_label_2
_geom_torsion_atom_site_label_3
_geom_torsion_atom_site_label_4
_geom_torsion
_geom_torsion_site_symmetry_1
_geom_torsion_site_symmetry_4
Tb1 O7 N5 C32 -88.1(7) . .
Tb1 O7 N5 C34 103.5(6) . .
C16 N2 C19 C20 -50.7(10) . .
C18 N2 C19 C20 128.0(7) . .
C16 N2 C19 C24 129.9(7) . .
C18 N2 C19 C24 -51.4(9) . .
C16 N1 C17 C18 1.1(9) . .
Tb1 N1 C17 C18 168.3(5) . .
C17 N1 C16 N2 0.1(8) . .
Tb1 N1 C16 N2 -168.0(4) . .
C18 N2 C16 N1 -1.2(8) . .
C19 N2 C16 N1 177.8(6) . .
O7 N5 C32 N6 -178.4(6) . .
C34 N5 C32 N6 -9.3(7) . .
O7 N5 C32 C23 -1.2(10) . .
C34 N5 C32 C23 168.0(6) . .
C24 C23 C32 N5 -34.3(10) 4_566 .
C22 C23 C32 N5 147.7(6) . .
C24 C23 C32 N6 142.5(7) 4_566 .
C22 C23 C32 N6 -35.6(10) . .
N1 C17 C18 N2 -1.8(9) . .
C16 N2 C18 C17 1.8(8) . .
C19 N2 C18 C17 -177.1(7) . .
C24 C23 C22 C21 0.2(10) 4_566 .
C32 C23 C22 C21 178.3(6) . .
Tb1 O2 C4 C3 9.2(12) . .
Tb1 O2 C4 C5 -169.8(5) . .
N5 C32 N6 O8 -179.8(7) . .
C23 C32 N6 O8 3.0(11) . .
N5 C32 N6 C33 -6.5(8) . .
C23 C32 N6 C33 176.3(6) . .
C20 C19 C24 C23 3.2(10) . 4_565
N2 C19 C24 C23 -177.4(6) . 4_565
C23 C22 C21 C20 -2.4(10) . 4_566
C23 C22 C21 C25 174.6(6) . .
C24 C19 C20 C21 -1.1(10) . 4_565
N2 C19 C20 C21 179.5(6) . 4_565
Tb1 O5 C12 C13 14.3(11) . .
Tb1 O5 C12 C11 -165.3(5) . .
Tb1 O3 C9 C8 -22.7(10) . .
Tb1 O3 C9 C10 157.2(5) . .
Tb1 O6 C14 C13 -16.6(11) . .
Tb1 O6 C14 C15 165.1(4) . .
Tb1 O4 C7 C8 20.7(11) . .
Tb1 O4 C7 C6 -162.1(6) . .
O6 C14 C13 C12 -2.2(12) . .
C15 C14 C13 C12 176.1(6) . .
O5 C12 C13 C14 3.8(11) . .
C11 C12 C13 C14 -176.6(7) . .
O2 C4 C5 F1 46.6(10) . .
C3 C4 C5 F1 -132.5(9) . .
O2 C4 C5 F3 -69.5(9) . .
C3 C4 C5 F3 111.4(9) . .
O2 C4 C5 F2 169.5(8) . .
C3 C4 C5 F2 -9.6(13) . .
Tb1 O1 C2 C3 -7.0(13) . .
Tb1 O1 C2 C1 170.9(6) . .
O7 N5 C34 C36 -48.4(8) . .
C32 N5 C34 C36 141.7(6) . .
O7 N5 C34 C35 71.8(7) . .
C32 N5 C34 C35 -98.0(6) . .
O7 N5 C34 C33 -170.3(5) . .
C32 N5 C34 C33 19.9(7) . .
O2 C4 C3 C2 1.7(15) . .
C5 C4 C3 C2 -179.4(8) . .
O1 C2 C3 C4 -3.1(14) . .
C1 C2 C3 C4 179.1(9) . .
O3 C9 C8 C7 -6.4(12) . .
C10 C9 C8 C7 173.7(7) . .
O4 C7 C8 C9 7.9(11) . .
C6 C7 C8 C9 -169.2(8) . .
O10 N4 C25 N3 -173.8(13) . .
C27 N4 C25 N3 -0.9(11) . .
O10 N4 C25 C21 10.1(17) . .
C27 N4 C25 C21 -177.0(7) . .
C22 C21 C25 N4 14.5(11) . .
C20 C21 C25 N4 -168.6(7) 4_566 .
C22 C21 C25 N3 -161.0(8) . .
C20 C21 C25 N3 15.9(12) 4_566 .
O6 C14 C15 F7 -59.6(10) . .
C13 C14 C15 F7 121.8(8) . .
O6 C14 C15 F9 172.6(8) . .
C13 C14 C15 F9 -6.0(11) . .
O6 C14 C15 F8 51.5(8) . .
C13 C14 C15 F8 -127.1(7) . .
O10 N4 C27 C29 -62.4(16) . .
C25 N4 C27 C29 123.9(11) . .
O10 N4 C27 C28 40.3(15) . .
C25 N4 C27 C28 -133.3(11) . .
O10 N4 C27 C26B 164.7(12) . .
C25 N4 C27 C26B -9.0(12) . .
O10 N4 C27 C26A -162.0(12) . .
C25 N4 C27 C26A 24.4(11) . .
O8 N6 C33 C38 71.8(9) . .
C32 N6 C33 C38 -101.8(7) . .
O8 N6 C33 C37 -46.4(9) . .
C32 N6 C33 C37 140.0(7) . .
O8 N6 C33 C34 -168.3(7) . .
C32 N6 C33 C34 18.1(7) . .
N5 C34 C33 C38 92.1(7) . .
C36 C34 C33 C38 -27.0(9) . .
C35 C34 C33 C38 -155.3(7) . .
N5 C34 C33 C37 -138.2(7) . .
C36 C34 C33 C37 102.7(8) . .
C35 C34 C33 C37 -25.6(9) . .
N5 C34 C33 N6 -20.8(6) . .
C36 C34 C33 N6 -139.9(6) . .
C35 C34 C33 N6 91.7(7) . .
N4 C25 N3 O9A 154(2) . .
C21 C25 N3 O9A -30(3) . .
N4 C25 N3 O9 -157.2(15) . .
C21 C25 N3 O9 19.1(19) . .
N4 C25 N3 C26B 11.1(12) . .
C21 C25 N3 C26B -172.7(8) . .
N4 C25 N3 C26A -29.1(14) . .
C21 C25 N3 C26A 147.1(10) . .
C25 N3 C26B C31 -158.8(11) . .
O9 N3 C26B C31 10(2) . .
C25 N3 C26B C30A 96.8(13) . .
O9 N3 C26B C30A -94.7(19) . .
C25 N3 C26B C27 -15.3(13) . .
O9 N3 C26B C27 153.2(15) . .
C29 C27 C26B C31 19(2) . .
N4 C27 C26B C31 143.3(16) . .
C28 C27 C26B C31 -101.4(19) . .
C29 C27 C26B C30A 129.9(15) . .
N4 C27 C26B C30A -105.3(13) . .
C28 C27 C26B C30A 10.0(18) . .
C29 C27 C26B N3 -111.7(13) . .
N4 C27 C26B N3 13.1(11) . .
C28 C27 C26B N3 128.4(12) . .
O3 C9 C10 F5 95.6(9) . .
C8 C9 C10 F5 -84.5(10) . .
O3 C9 C10 F4A -159.6(15) . .
C8 C9 C10 F4A 20.3(17) . .
O3 C9 C10 F6A -4.7(12) . .
C8 C9 C10 F6A 175.2(10) . .
O3 C9 C10 F4 -111(2) . .
C8 C9 C10 F4 68(2) . .
O3 C9 C10 F6B -62.7(16) . .
C8 C9 C10 F6B 117.3(16) . .
O9A N3 C26A C31 -29(3) . .
C25 N3 C26A C31 154.1(14) . .
O9A N3 C26A C30B 101(3) . .
C25 N3 C26A C30B -76(2) . .
O9A N3 C26A C27 -146(2) . .
C25 N3 C26A C27 37.0(12) . .
C29 C27 C26A C31 106.9(17) . .
N4 C27 C26A C31 -141.5(15) . .
C28 C27 C26A C31 -3(3) . .
C29 C27 C26A C30B -25(2) . .
N4 C27 C26A C30B 86.6(18) . .
C28 C27 C26A C30B -134(2) . .
C29 C27 C26A N3 -143.0(11) . .
N4 C27 C26A N3 -31.4(10) . .
C28 C27 C26A N3 108(2) . .
